data_7014245
loop_
_publ_author_name
'Schaefer, Carsten'
'Gleiter, Rolf'
'Rominger, Frank'

_publ_section_title
;
 A stepwise degradation of sterically hindered CpCo-cyclobutadiene
 complexes.
;
_journal_issue 24
_journal_name_full 'Dalton transactions (Cambridge, England : 2003)'
_journal_page_first 4146
_journal_page_last 4151
_journal_paper_doi 10.1039/b412167h
_journal_year 2004
_chemical_formula_sum 'C55 H53 Co O4 Si2'
_chemical_formula_weight 893.08
_chemical_name_common CS32
_chemical_name_systematic
;
?
;
_space_group_IT_number 14
_symmetry_cell_setting monoclinic
_symmetry_space_group_name_Hall '-P 2ybc'
_symmetry_space_group_name_H-M 'P 1 21/c 1'
_atom_sites_solution_hydrogens geom
_atom_sites_solution_primary direct
_atom_sites_solution_secondary difmap
_audit_creation_method SHELXL-97
_cell_angle_alpha 90.00
_cell_angle_beta 98.2880(10)
_cell_angle_gamma 90.00
_cell_formula_units_Z 4
_cell_length_a 16.61470(10)
_cell_length_b 11.0728(2)
_cell_length_c 24.7178(4)
_cell_measurement_temperature 200(2)
_cell_volume 4499.87(11)
_computing_cell_refinement 'Bruker SMART'
_computing_data_collection 'Bruker SMART'
_computing_data_reduction 'Bruker SHELXTL'
_computing_molecular_graphics 'Bruker SHELXTL'
_computing_publication_material 'Bruker SHELXTL'
_computing_structure_refinement 'SHELXL-97 (Sheldrick, 1997)'
_computing_structure_solution 'SHELXS-97 (Sheldrick, 1990)'
_diffrn_ambient_temperature 200(2)
_diffrn_measured_fraction_theta_full 0.999
_diffrn_measured_fraction_theta_max 0.999
_diffrn_measurement_device_type 'CCD area detector'
_diffrn_measurement_method 'phi and omega scans'
_diffrn_radiation_monochromator graphite
_diffrn_radiation_source 'fine-focus sealed tube'
_diffrn_radiation_type MoK\a
_diffrn_radiation_wavelength 0.71073
_diffrn_reflns_av_R_equivalents 0.0440
_diffrn_reflns_av_sigmaI/netI 0.0401
_diffrn_reflns_limit_h_max 21
_diffrn_reflns_limit_h_min -21
_diffrn_reflns_limit_k_max 14
_diffrn_reflns_limit_k_min -14
_diffrn_reflns_limit_l_max 32
_diffrn_reflns_limit_l_min -32
_diffrn_reflns_number 45831
_diffrn_reflns_theta_full 27.47
_diffrn_reflns_theta_max 27.47
_diffrn_reflns_theta_min 1.24
_exptl_absorpt_coefficient_mu 0.482
_exptl_absorpt_correction_T_max 1.00
_exptl_absorpt_correction_T_min 0.93
_exptl_absorpt_correction_type multi-scan
_exptl_absorpt_process_details 'Blessing, Acta Cryst. (1995) A51 33-38.'
_exptl_crystal_colour yellow
_exptl_crystal_density_diffrn 1.318
_exptl_crystal_density_method 'not measured'
_exptl_crystal_description polyhedron
_exptl_crystal_F_000 1880
_exptl_crystal_size_max .40
_exptl_crystal_size_mid .27
_exptl_crystal_size_min .20
_refine_diff_density_max 0.363
_refine_diff_density_min -0.449
_refine_diff_density_rms 0.073
_refine_ls_extinction_method none
_refine_ls_goodness_of_fit_ref 1.017
_refine_ls_hydrogen_treatment constr
_refine_ls_matrix_type full
_refine_ls_number_parameters 596
_refine_ls_number_reflns 10303
_refine_ls_number_restraints 30
_refine_ls_restrained_S_all 1.016
_refine_ls_R_factor_all 0.0697
_refine_ls_R_factor_gt 0.0404
_refine_ls_shift/su_max 0.002
_refine_ls_shift/su_mean 0.000
_refine_ls_structure_factor_coef Fsqd
_refine_ls_weighting_details 'calc w=1/[\s^2^(Fo^2^)+(0.0623P)^2^+1.5271P] where P=(Fo^2^+2Fc^2^)/3'
_refine_ls_weighting_scheme calc
_refine_ls_wR_factor_gt 0.1007
_refine_ls_wR_factor_ref 0.1194
_reflns_number_gt 7328
_reflns_number_total 10303
_reflns_threshold_expression >2sigma(I)
_cod_data_source_file b412167h.txt
_cod_data_source_block cs32
_cod_depositor_comments
;
The following automatic conversions were performed:
'_symmetry_cell_setting' value 'Monoclinic' changed to 'monoclinic'
according to '/home/saulius/struct/CIF-dictionaries/cif_core.dic'
dictionary named 'cif_core.dic' version 2.4.1 from 2010-06-29.

Automatic conversion script
Id: cif_fix_enum 1527 2010-12-29 10:47:43Z saulius 
;
_cod_original_sg_symbol_H-M P2(1)/c
_cod_database_code 7014245

loop_
_symmetry_equiv_pos_as_xyz
'x, y, z'
'-x, y+1/2, -z+1/2'
'-x, -y, -z'
'x, -y-1/2, z-1/2'

loop_
_atom_site_label
_atom_site_type_symbol
_atom_site_fract_x
_atom_site_fract_y
_atom_site_fract_z
_atom_site_U_iso_or_equiv
_atom_site_adp_type
_atom_site_occupancy
_atom_site_symmetry_multiplicity
_atom_site_calc_flag
_atom_site_refinement_flags
_atom_site_disorder_assembly
_atom_site_disorder_group
Co1 Co 1.345301(16) 0.91747(2) 0.116752(11) 0.02500(9) Uani 1 1 d . . .
Si1 Si 1.11195(3) 0.81409(5) 0.12846(3) 0.02912(14) Uani 1 1 d U . .
Si2 Si 1.57986(3) 0.79734(6) 0.10272(2) 0.03131(15) Uani 1 1 d . . .
O1 O 1.18463(9) 0.80980(15) 0.17963(6) 0.0378(4) Uani 1 1 d . A .
O2 O 1.14210(9) 0.77450(17) 0.07186(6) 0.0409(4) Uani 1 1 d . A .
O3 O 1.50497(8) 0.83566(14) 0.05601(6) 0.0313(3) Uani 1 1 d . . .
O4 O 1.54351(8) 0.71333(14) 0.14762(6) 0.0310(3) Uani 1 1 d . . .
C1 C 1.41673(16) 1.0679(2) 0.14401(12) 0.0453(6) Uani 1 1 d . . .
H1 H 1.4677 1.0652 0.1670 0.054 Uiso 1 1 calc R . .
C2 C 1.3416(2) 1.0766(2) 0.16157(13) 0.0575(8) Uani 1 1 d . . .
H2 H 1.3319 1.0806 0.1985 0.069 Uiso 1 1 calc R . .
C3 C 1.28175(16) 1.0787(2) 0.11466(17) 0.0637(10) Uani 1 1 d . . .
H3 H 1.2246 1.0846 0.1141 0.076 Uiso 1 1 calc R . .
C4 C 1.32304(19) 1.0703(2) 0.06890(13) 0.0543(8) Uani 1 1 d . . .
H4 H 1.2986 1.0694 0.0317 0.065 Uiso 1 1 calc R . .
C5 C 1.40560(16) 1.0637(2) 0.08769(12) 0.0463(6) Uani 1 1 d . . .
H5 H 1.4475 1.0574 0.0655 0.056 Uiso 1 1 calc R . .
C6 C 1.39860(12) 0.76066(17) 0.14181(8) 0.0213(4) Uani 1 1 d . . .
C7 C 1.31123(11) 0.76149(17) 0.14762(7) 0.0206(4) Uani 1 1 d . A .
C8 C 1.29005(11) 0.76711(17) 0.08744(7) 0.0220(4) Uani 1 1 d . A .
C9 C 1.37783(11) 0.76886(18) 0.08234(8) 0.0225(4) Uani 1 1 d . . .
C10 C 1.25832(12) 0.74229(19) 0.19337(8) 0.0268(4) Uani 1 1 d . . .
C11 C 1.21218(12) 0.7327(2) 0.04984(8) 0.0283(5) Uani 1 1 d . . .
C12 C 1.43200(12) 0.7676(2) 0.03713(8) 0.0313(5) Uani 1 1 d . . .
C13 C 1.39592(14) 0.8328(3) -0.01505(9) 0.0471(7) Uani 1 1 d . . .
H13A H 1.3778 0.9136 -0.0059 0.071 Uiso 1 1 calc R . .
H13B H 1.3495 0.7868 -0.0334 0.071 Uiso 1 1 calc R . .
H13C H 1.4373 0.8401 -0.0394 0.071 Uiso 1 1 calc R . .
C14 C 1.45418(15) 0.6384(2) 0.02310(11) 0.0472(6) Uani 1 1 d . . .
H14A H 1.4951 0.6403 -0.0018 0.071 Uiso 1 1 calc R . .
H14B H 1.4054 0.5965 0.0054 0.071 Uiso 1 1 calc R . .
H14C H 1.4762 0.5956 0.0567 0.071 Uiso 1 1 calc R . .
C15 C 1.62917(15) 0.9374(2) 0.13095(11) 0.0470(6) Uani 1 1 d . . .
H15A H 1.5879 0.9923 0.1416 0.071 Uiso 1 1 calc R . .
H15B H 1.6569 0.9763 0.1032 0.071 Uiso 1 1 calc R . .
H15C H 1.6689 0.9180 0.1631 0.071 Uiso 1 1 calc R . .
C16 C 1.65644(15) 0.7030(3) 0.07492(12) 0.0528(7) Uani 1 1 d . . .
H16A H 1.7030 0.6893 0.1034 0.079 Uiso 1 1 calc R . .
H16B H 1.6748 0.7446 0.0439 0.079 Uiso 1 1 calc R . .
H16C H 1.6320 0.6253 0.0627 0.079 Uiso 1 1 calc R . .
C17 C 1.47721(12) 0.72715(19) 0.17914(8) 0.0258(4) Uani 1 1 d . . .
C18 C 1.50266(14) 0.8185(2) 0.22455(9) 0.0343(5) Uani 1 1 d . . .
H18A H 1.5508 0.7886 0.2484 0.051 Uiso 1 1 calc R . .
H18B H 1.4581 0.8300 0.2460 0.051 Uiso 1 1 calc R . .
H18C H 1.5155 0.8958 0.2084 0.051 Uiso 1 1 calc R . .
C19 C 1.47039(14) 0.6010(2) 0.20238(9) 0.0340(5) Uani 1 1 d . . .
H19A H 1.4568 0.5434 0.1724 0.051 Uiso 1 1 calc R . .
H19B H 1.4276 0.6001 0.2258 0.051 Uiso 1 1 calc R . .
H19C H 1.5224 0.5783 0.2239 0.051 Uiso 1 1 calc R . .
C21 C 1.29750(12) 0.7936(2) 0.24909(8) 0.0287(5) Uani 1 1 d . A .
C22 C 1.28686(14) 0.9148(2) 0.26075(9) 0.0345(5) Uani 1 1 d . . .
H22 H 1.2537 0.9640 0.2351 0.041 Uiso 1 1 calc R A .
C23 C 1.32419(15) 0.9647(2) 0.30961(10) 0.0429(6) Uani 1 1 d . A .
H23 H 1.3173 1.0481 0.3168 0.052 Uiso 1 1 calc R . .
C24 C 1.37125(16) 0.8938(3) 0.34774(10) 0.0457(6) Uani 1 1 d . . .
H24 H 1.3983 0.9284 0.3806 0.055 Uiso 1 1 calc R A .
C25 C 1.37857(15) 0.7727(3) 0.33774(9) 0.0424(6) Uani 1 1 d . A .
H25 H 1.4093 0.7229 0.3644 0.051 Uiso 1 1 calc R . .
C26 C 1.34128(14) 0.7224(2) 0.28887(9) 0.0361(5) Uani 1 1 d . . .
H26 H 1.3460 0.6381 0.2828 0.043 Uiso 1 1 calc R A .
C31 C 1.23558(15) 0.6092(2) 0.20136(9) 0.0377(6) Uani 1 1 d . A .
C32 C 1.17480(19) 0.5849(3) 0.23405(11) 0.0610(9) Uani 1 1 d . . .
H32 H 1.1474 0.6495 0.2489 0.073 Uiso 1 1 calc R A .
C33 C 1.1550(2) 0.4665(4) 0.24460(12) 0.0810(12) Uani 1 1 d . A .
H33 H 1.1135 0.4502 0.2663 0.097 Uiso 1 1 calc R . .
C34 C 1.1952(3) 0.3722(3) 0.22371(13) 0.0855(13) Uani 1 1 d . . .
H34 H 1.1819 0.2913 0.2316 0.103 Uiso 1 1 calc R A .
C35 C 1.2542(2) 0.3947(3) 0.19172(13) 0.0679(9) Uani 1 1 d . A .
H35 H 1.2813 0.3296 0.1770 0.081 Uiso 1 1 calc R . .
C36 C 1.27435(17) 0.5138(2) 0.18074(9) 0.0435(6) Uani 1 1 d . . .
H36 H 1.3155 0.5290 0.1586 0.052 Uiso 1 1 calc R A .
C41 C 1.0743(2) 0.9752(2) 0.11394(17) 0.0341(13) Uani 0.552(6) 1 d PGU A 1
C42 C 1.0448(2) 1.0144(3) 0.06139(17) 0.0460(13) Uani 0.552(6) 1 d PGU A 1
H42 H 1.0435 0.9606 0.0313 0.055 Uiso 0.552(6) 1 calc PR A 1
C43 C 1.0174(2) 1.1324(3) 0.0528(2) 0.069(2) Uani 0.552(6) 1 d PGU A 1
H43 H 0.9972 1.1592 0.0169 0.083 Uiso 0.552(6) 1 calc PR A 1
C44 C 1.0194(3) 1.2111(2) 0.0968(3) 0.083(3) Uani 0.552(6) 1 d PGU A 1
H44 H 1.0006 1.2918 0.0909 0.100 Uiso 0.552(6) 1 calc PR A 1
C45 C 1.0488(3) 1.1719(3) 0.1493(2) 0.083(3) Uani 0.552(6) 1 d PGU A 1
H45 H 1.0502 1.2257 0.1794 0.100 Uiso 0.552(6) 1 calc PR A 1
C46 C 1.0763(2) 1.0539(4) 0.15791(19) 0.0556(17) Uani 0.552(6) 1 d PGU A 1
H46 H 1.0964 1.0271 0.1938 0.067 Uiso 0.552(6) 1 calc PR A 1
C51 C 1.02206(13) 0.7186(2) 0.13737(9) 0.0314(5) Uani 1 1 d . A .
C52 C 1.02028(17) 0.5942(3) 0.13296(14) 0.0583(8) Uani 1 1 d . . .
H52 H 1.0678 0.5527 0.1261 0.070 Uiso 1 1 calc R A .
C53 C 0.95109(19) 0.5284(3) 0.13829(16) 0.0741(10) Uani 1 1 d . A .
H53 H 0.9516 0.4430 0.1345 0.089 Uiso 1 1 calc R . .
C54 C 0.88272(18) 0.5846(3) 0.14883(15) 0.0694(9) Uani 1 1 d . . .
H54 H 0.8359 0.5386 0.1534 0.083 Uiso 1 1 calc R A .
C55 C 0.88107(18) 0.7068(3) 0.15281(15) 0.0705(9) Uani 1 1 d . A .
H55 H 0.8329 0.7466 0.1596 0.085 Uiso 1 1 calc R . .
C56 C 0.95031(15) 0.7737(3) 0.14681(12) 0.0508(7) Uani 1 1 d . . .
H56 H 0.9484 0.8592 0.1493 0.061 Uiso 1 1 calc R A .
C61 C 1.20337(12) 0.7893(2) -0.00787(8) 0.0315(5) Uani 1 1 d . A .
C62 C 1.20771(13) 0.7214(2) -0.05477(9) 0.0392(6) Uani 1 1 d . . .
H62 H 1.2174 0.6369 -0.0520 0.047 Uiso 1 1 calc R A .
C63 C 1.19782(15) 0.7777(3) -0.10579(10) 0.0491(7) Uani 1 1 d . A .
H63 H 1.2012 0.7312 -0.1377 0.059 Uiso 1 1 calc R . .
C64 C 1.18327(16) 0.8993(3) -0.11023(10) 0.0549(8) Uani 1 1 d . . .
H64 H 1.1772 0.9371 -0.1451 0.066 Uiso 1 1 calc R A .
C65 C 1.17744(15) 0.9671(3) -0.06412(10) 0.0487(7) Uani 1 1 d . A .
H65 H 1.1669 1.0513 -0.0672 0.058 Uiso 1 1 calc R . .
C66 C 1.18703(13) 0.9119(2) -0.01317(9) 0.0374(5) Uani 1 1 d . . .
H66 H 1.1823 0.9586 0.0185 0.045 Uiso 1 1 calc R A .
C71 C 1.20428(14) 0.5946(2) 0.04398(9) 0.0355(5) Uani 1 1 d . A .
C72 C 1.12815(18) 0.5453(3) 0.02453(12) 0.0599(8) Uani 1 1 d . . .
H72 H 1.0820 0.5966 0.0174 0.072 Uiso 1 1 calc R A .
C73 C 1.1194(2) 0.4218(3) 0.01553(14) 0.0746(10) Uani 1 1 d . A .
H73 H 1.0676 0.3900 0.0010 0.089 Uiso 1 1 calc R . .
C74 C 1.1842(2) 0.3452(3) 0.02731(13) 0.0670(9) Uani 1 1 d . . .
H74 H 1.1771 0.2605 0.0227 0.080 Uiso 1 1 calc R A .
C75 C 1.25911(19) 0.3919(3) 0.04569(11) 0.0522(7) Uani 1 1 d . A .
H75 H 1.3048 0.3398 0.0532 0.063 Uiso 1 1 calc R . .
C76 C 1.26872(15) 0.5165(2) 0.05352(9) 0.0370(5) Uani 1 1 d . . .
H76 H 1.3214 0.5478 0.0658 0.044 Uiso 1 1 calc R A .
C41B C 1.0788(3) 0.9731(3) 0.1410(2) 0.0332(15) Uani 0.448(6) 1 d PGU A 2
C42B C 1.0556(3) 1.0483(4) 0.0965(2) 0.052(2) Uani 0.448(6) 1 d PGU A 2
H42B H 1.0604 1.0213 0.0606 0.062 Uiso 0.448(6) 1 calc PR A 2
C43B C 1.0255(3) 1.1631(4) 0.1044(3) 0.077(3) Uani 0.448(6) 1 d PGU A 2
H43B H 1.0096 1.2144 0.0740 0.093 Uiso 0.448(6) 1 calc PR A 2
C44B C 1.0185(3) 1.2026(3) 0.1569(3) 0.088(4) Uani 0.448(6) 1 d PGU A 2
H44B H 0.9979 1.2811 0.1623 0.106 Uiso 0.448(6) 1 calc PR A 2
C45B C 1.0416(3) 1.1274(4) 0.2015(3) 0.074(3) Uani 0.448(6) 1 d PGU A 2
H45B H 1.0369 1.1545 0.2373 0.089 Uiso 0.448(6) 1 calc PR A 2
C46B C 1.0718(3) 1.0127(4) 0.1935(2) 0.0484(17) Uani 0.448(6) 1 d PGU A 2
H46B H 1.0876 0.9613 0.2240 0.058 Uiso 0.448(6) 1 calc PR A 2

loop_
_atom_site_aniso_label
_atom_site_aniso_U_11
_atom_site_aniso_U_22
_atom_site_aniso_U_33
_atom_site_aniso_U_23
_atom_site_aniso_U_13
_atom_site_aniso_U_12
Co1 0.02519(15) 0.01942(14) 0.03085(16) 0.00361(11) 0.00562(11) 0.00059(11)
Si1 0.0211(3) 0.0274(3) 0.0398(3) -0.0008(3) 0.0074(2) 0.0024(2)
Si2 0.0225(3) 0.0420(4) 0.0300(3) 0.0043(3) 0.0056(2) 0.0004(3)
O1 0.0229(8) 0.0560(10) 0.0356(9) -0.0173(8) 0.0083(6) 0.0011(7)
O2 0.0218(8) 0.0747(12) 0.0271(8) 0.0145(8) 0.0065(6) 0.0077(8)
O3 0.0232(7) 0.0424(9) 0.0290(8) 0.0053(7) 0.0055(6) -0.0048(6)
O4 0.0230(7) 0.0392(9) 0.0318(8) 0.0068(7) 0.0071(6) 0.0065(6)
C1 0.0440(14) 0.0262(12) 0.0627(17) 0.0034(11) -0.0032(12) -0.0060(10)
C2 0.087(2) 0.0232(12) 0.070(2) -0.0101(12) 0.0383(18) -0.0114(13)
C3 0.0323(14) 0.0174(12) 0.143(3) 0.0038(15) 0.0186(17) 0.0038(10)
C4 0.0647(19) 0.0280(13) 0.0640(18) 0.0188(12) -0.0115(15) -0.0051(12)
C5 0.0504(15) 0.0278(13) 0.0647(18) 0.0089(12) 0.0221(13) -0.0084(11)
C6 0.0239(10) 0.0200(9) 0.0204(9) 0.0011(7) 0.0048(8) 0.0014(8)
C7 0.0232(10) 0.0201(9) 0.0191(9) 0.0009(7) 0.0052(7) 0.0017(8)
C8 0.0237(10) 0.0223(10) 0.0201(9) 0.0041(8) 0.0034(8) 0.0009(8)
C9 0.0231(10) 0.0252(10) 0.0192(9) 0.0021(8) 0.0033(8) 0.0004(8)
C10 0.0265(10) 0.0338(12) 0.0215(10) -0.0042(8) 0.0082(8) -0.0036(9)
C11 0.0207(10) 0.0412(12) 0.0228(10) 0.0063(9) 0.0022(8) -0.0003(9)
C12 0.0234(10) 0.0472(14) 0.0239(11) -0.0028(9) 0.0059(8) -0.0053(9)
C13 0.0310(12) 0.088(2) 0.0227(11) 0.0109(12) 0.0057(9) -0.0127(13)
C14 0.0408(14) 0.0559(17) 0.0495(15) -0.0205(13) 0.0225(12) -0.0061(12)
C15 0.0360(13) 0.0572(17) 0.0463(15) 0.0048(12) 0.0004(11) -0.0159(12)
C16 0.0344(13) 0.0710(19) 0.0571(17) 0.0091(14) 0.0207(12) 0.0123(13)
C17 0.0224(10) 0.0320(11) 0.0231(10) 0.0036(8) 0.0037(8) 0.0019(8)
C18 0.0336(12) 0.0418(13) 0.0260(11) -0.0019(10) -0.0012(9) -0.0045(10)
C19 0.0343(12) 0.0352(13) 0.0324(12) 0.0108(10) 0.0048(9) 0.0065(10)
C21 0.0252(10) 0.0401(12) 0.0225(10) -0.0056(9) 0.0096(8) -0.0065(9)
C22 0.0333(12) 0.0391(13) 0.0323(12) -0.0069(10) 0.0090(9) -0.0056(10)
C23 0.0460(14) 0.0453(14) 0.0391(14) -0.0164(11) 0.0113(11) -0.0122(12)
C24 0.0449(15) 0.0636(18) 0.0289(12) -0.0136(12) 0.0066(11) -0.0171(13)
C25 0.0436(14) 0.0599(17) 0.0240(11) 0.0009(11) 0.0066(10) -0.0028(12)
C26 0.0432(13) 0.0430(14) 0.0239(11) -0.0010(10) 0.0115(10) -0.0044(11)
C31 0.0501(14) 0.0427(14) 0.0206(11) -0.0022(9) 0.0061(10) -0.0191(11)
C32 0.077(2) 0.076(2) 0.0355(14) -0.0088(14) 0.0251(14) -0.0394(17)
C33 0.109(3) 0.097(3) 0.0394(16) 0.0010(18) 0.0202(17) -0.067(2)
C34 0.143(4) 0.065(2) 0.0441(18) 0.0101(16) -0.003(2) -0.065(2)
C35 0.109(3) 0.0392(16) 0.0506(17) 0.0005(13) -0.0051(18) -0.0207(17)
C36 0.0635(17) 0.0351(13) 0.0296(12) 0.0009(10) -0.0006(11) -0.0141(12)
C41 0.022(2) 0.026(2) 0.055(4) -0.003(2) 0.008(2) 0.0004(18)
C42 0.033(2) 0.039(3) 0.067(3) 0.013(2) 0.009(3) 0.009(2)
C43 0.043(3) 0.050(3) 0.116(6) 0.031(3) 0.016(3) 0.009(3)
C44 0.041(3) 0.021(3) 0.186(8) 0.007(4) 0.011(4) 0.011(3)
C45 0.042(4) 0.042(4) 0.159(7) -0.044(4) -0.012(4) 0.012(3)
C46 0.037(3) 0.038(3) 0.087(5) -0.023(3) -0.003(3) 0.011(2)
C51 0.0263(11) 0.0399(13) 0.0289(11) -0.0025(9) 0.0068(9) -0.0023(9)
C52 0.0405(15) 0.0469(17) 0.093(2) -0.0115(15) 0.0296(15) -0.0059(12)
C53 0.0581(19) 0.0501(18) 0.120(3) -0.0099(19) 0.0325(19) -0.0205(15)
C54 0.0431(17) 0.076(2) 0.095(3) -0.0104(19) 0.0293(16) -0.0275(16)
C55 0.0351(15) 0.079(2) 0.103(3) -0.015(2) 0.0289(16) -0.0081(15)
C56 0.0331(13) 0.0529(17) 0.0687(18) -0.0061(14) 0.0150(12) -0.0024(12)
C61 0.0193(10) 0.0507(14) 0.0236(11) 0.0102(10) 0.0002(8) -0.0018(9)
C62 0.0274(11) 0.0598(16) 0.0302(12) 0.0047(11) 0.0034(9) -0.0030(11)
C63 0.0337(13) 0.088(2) 0.0248(12) 0.0050(13) 0.0031(10) -0.0086(14)
C64 0.0367(14) 0.097(2) 0.0293(13) 0.0266(14) -0.0015(10) -0.0125(15)
C65 0.0365(13) 0.0634(17) 0.0437(15) 0.0262(13) -0.0033(11) -0.0055(12)
C66 0.0269(11) 0.0533(15) 0.0310(12) 0.0109(11) 0.0006(9) -0.0008(10)
C71 0.0378(12) 0.0432(14) 0.0235(11) 0.0037(10) -0.0020(9) -0.0123(11)
C72 0.0462(16) 0.0645(19) 0.0633(19) 0.0131(15) -0.0119(14) -0.0195(14)
C73 0.070(2) 0.069(2) 0.077(2) 0.0033(18) -0.0125(18) -0.0420(19)
C74 0.089(2) 0.0483(18) 0.063(2) -0.0106(15) 0.0066(18) -0.0265(18)
C75 0.0658(18) 0.0431(15) 0.0505(16) -0.0122(12) 0.0185(14) -0.0099(13)
C76 0.0418(13) 0.0404(14) 0.0301(12) -0.0083(10) 0.0099(10) -0.0088(11)
C41B 0.020(3) 0.035(3) 0.044(4) 0.006(3) 0.002(3) 0.007(2)
C42B 0.036(3) 0.041(4) 0.082(5) 0.025(4) 0.019(4) 0.008(3)
C43B 0.046(4) 0.022(4) 0.160(8) 0.026(5) -0.001(5) 0.011(3)
C44B 0.048(5) 0.029(4) 0.177(9) -0.013(4) -0.022(6) 0.016(3)
C45B 0.047(4) 0.056(4) 0.114(7) -0.038(4) -0.006(4) 0.013(3)
C46B 0.035(3) 0.043(3) 0.065(4) -0.015(3) 0.001(3) 0.010(3)

loop_
_atom_type_symbol
_atom_type_description
_atom_type_scat_dispersion_real
_atom_type_scat_dispersion_imag
_atom_type_scat_source
C C 0.0033 0.0016 'International Tables Vol C Tables 4.2.6.8 and 6.1.1.4'
H H 0.0000 0.0000 'International Tables Vol C Tables 4.2.6.8 and 6.1.1.4'
O O 0.0106 0.0060 'International Tables Vol C Tables 4.2.6.8 and 6.1.1.4'
Si Si 0.0817 0.0704 'International Tables Vol C Tables 4.2.6.8 and 6.1.1.4'
Co Co 0.3494 0.9721 'International Tables Vol C Tables 4.2.6.8 and 6.1.1.4'

loop_
_geom_angle_atom_site_label_1
_geom_angle_atom_site_label_2
_geom_angle_atom_site_label_3
_geom_angle
_geom_angle_site_symmetry_1
_geom_angle_site_symmetry_3
_geom_angle_publ_flag
C9 Co1 C8 44.06(8) . . ?
C9 Co1 C7 63.44(8) . . ?
C8 Co1 C7 43.54(7) . . ?
C9 Co1 C6 43.25(7) . . ?
C8 Co1 C6 63.10(8) . . ?
C7 Co1 C6 43.31(7) . . ?
C9 Co1 C4 118.42(11) . . ?
C8 Co1 C4 116.25(10) . . ?
C7 Co1 C4 152.50(10) . . ?
C6 Co1 C4 156.90(11) . . ?
C9 Co1 C3 151.98(12) . . ?
C8 Co1 C3 120.40(10) . . ?
C7 Co1 C3 125.58(10) . . ?
C6 Co1 C3 162.66(12) . . ?
C4 Co1 C3 39.78(13) . . ?
C9 Co1 C5 109.01(9) . . ?
C8 Co1 C5 138.14(10) . . ?
C7 Co1 C5 167.73(9) . . ?
C6 Co1 C5 124.46(9) . . ?
C4 Co1 C5 38.96(11) . . ?
C3 Co1 C5 65.83(11) . . ?
C9 Co1 C2 165.59(11) . . ?
C8 Co1 C2 148.59(10) . . ?
C7 Co1 C2 119.62(9) . . ?
C6 Co1 C2 127.77(11) . . ?
C4 Co1 C2 66.16(13) . . ?
C3 Co1 C2 39.76(13) . . ?
C5 Co1 C2 65.15(11) . . ?
C9 Co1 C1 128.74(10) . . ?
C8 Co1 C1 172.78(9) . . ?
C7 Co1 C1 137.71(9) . . ?
C6 Co1 C1 112.56(9) . . ?
C4 Co1 C1 65.18(11) . . ?
C3 Co1 C1 65.59(11) . . ?
C5 Co1 C1 38.47(11) . . ?
C2 Co1 C1 38.59(11) . . ?
O2 Si1 O1 112.32(8) . . ?
O2 Si1 C51 107.56(9) . . ?
O1 Si1 C51 114.23(9) . . ?
O2 Si1 C41B 122.13(16) . . ?
O1 Si1 C41B 95.83(16) . . ?
C51 Si1 C41B 104.56(16) . . ?
O2 Si1 C41 103.02(15) . . ?
O1 Si1 C41 111.23(13) . . ?
C51 Si1 C41 107.78(14) . . ?
C41B Si1 C41 20.15(13) . . ?
O3 Si2 O4 108.15(8) . . ?
O3 Si2 C15 107.57(10) . . ?
O4 Si2 C15 114.24(10) . . ?
O3 Si2 C16 112.30(11) . . ?
O4 Si2 C16 105.82(11) . . ?
C15 Si2 C16 108.85(13) . . ?
C10 O1 Si1 135.74(13) . . ?
C11 O2 Si1 142.08(13) . . ?
C12 O3 Si2 127.80(14) . . ?
C17 O4 Si2 133.83(13) . . ?
C5 C1 C2 108.9(3) . . ?
C5 C1 Co1 70.25(14) . . ?
C2 C1 Co1 70.25(15) . . ?
C1 C2 C3 107.7(3) . . ?
C1 C2 Co1 71.16(15) . . ?
C3 C2 Co1 69.49(15) . . ?
C4 C3 C2 106.9(2) . . ?
C4 C3 Co1 69.98(15) . . ?
C2 C3 Co1 70.74(15) . . ?
C5 C4 C3 107.9(3) . . ?
C5 C4 Co1 71.23(14) . . ?
C3 C4 Co1 70.23(15) . . ?
C1 C5 C4 108.6(3) . . ?
C1 C5 Co1 71.28(14) . . ?
C4 C5 Co1 69.81(14) . . ?
C9 C6 C7 90.26(14) . . ?
C9 C6 C17 132.62(17) . . ?
C7 C6 C17 134.93(16) . . ?
C9 C6 Co1 66.83(10) . . ?
C7 C6 Co1 68.22(10) . . ?
C17 C6 Co1 134.07(14) . . ?
C6 C7 C8 89.83(14) . . ?
C6 C7 C10 137.79(17) . . ?
C8 C7 C10 131.61(17) . . ?
C6 C7 Co1 68.47(10) . . ?
C8 C7 Co1 67.67(10) . . ?
C10 C7 Co1 128.31(14) . . ?
C7 C8 C9 89.53(14) . . ?
C7 C8 C11 131.20(17) . . ?
C9 C8 C11 135.12(17) . . ?
C7 C8 Co1 68.79(10) . . ?
C9 C8 Co1 67.14(11) . . ?
C11 C8 Co1 137.45(14) . . ?
C6 C9 C8 90.36(15) . . ?
C6 C9 C12 130.81(17) . . ?
C8 C9 C12 138.63(17) . . ?
C6 C9 Co1 69.92(11) . . ?
C8 C9 Co1 68.80(11) . . ?
C12 C9 Co1 123.40(15) . . ?
O1 C10 C31 108.20(17) . . ?
O1 C10 C7 108.17(16) . . ?
C31 C10 C7 113.68(17) . . ?
O1 C10 C21 104.81(16) . . ?
C31 C10 C21 108.47(17) . . ?
C7 C10 C21 113.03(16) . . ?
O2 C11 C8 110.60(17) . . ?
O2 C11 C71 107.08(18) . . ?
C8 C11 C71 110.97(17) . . ?
O2 C11 C61 104.23(16) . . ?
C8 C11 C61 114.80(17) . . ?
C71 C11 C61 108.69(18) . . ?
O3 C12 C13 103.62(18) . . ?
O3 C12 C14 110.00(18) . . ?
C13 C12 C14 109.2(2) . . ?
O3 C12 C9 108.25(16) . . ?
C13 C12 C9 114.35(18) . . ?
C14 C12 C9 111.08(18) . . ?
O4 C17 C19 102.15(16) . . ?
O4 C17 C18 108.34(17) . . ?
C19 C17 C18 111.05(17) . . ?
O4 C17 C6 110.52(15) . . ?
C19 C17 C6 110.27(17) . . ?
C18 C17 C6 113.86(17) . . ?
C26 C21 C22 118.2(2) . . ?
C26 C21 C10 122.4(2) . . ?
C22 C21 C10 119.3(2) . . ?
C21 C22 C23 120.7(2) . . ?
C24 C23 C22 120.3(2) . . ?
C25 C24 C23 119.3(2) . . ?
C24 C25 C26 120.5(2) . . ?
C21 C26 C25 120.8(2) . . ?
C36 C31 C32 118.6(2) . . ?
C36 C31 C10 123.5(2) . . ?
C32 C31 C10 117.8(2) . . ?
C33 C32 C31 119.9(3) . . ?
C34 C33 C32 120.3(3) . . ?
C35 C34 C33 120.3(3) . . ?
C34 C35 C36 119.7(3) . . ?
C31 C36 C35 121.1(3) . . ?
C42 C41 C46 120.0 . . ?
C42 C41 Si1 122.01(19) . . ?
C46 C41 Si1 117.99(19) . . ?
C41 C42 C43 120.0 . . ?
C44 C43 C42 120.0 . . ?
C43 C44 C45 120.0 . . ?
C46 C45 C44 120.0 . . ?
C45 C46 C41 120.0 . . ?
C52 C51 C56 116.2(2) . . ?
C52 C51 Si1 124.28(18) . . ?
C56 C51 Si1 119.42(19) . . ?
C51 C52 C53 121.7(3) . . ?
C54 C53 C52 120.5(3) . . ?
C53 C54 C55 119.9(3) . . ?
C54 C55 C56 119.8(3) . . ?
C51 C56 C55 121.7(3) . . ?
C66 C61 C62 118.9(2) . . ?
C66 C61 C11 118.4(2) . . ?
C62 C61 C11 122.7(2) . . ?
C61 C62 C63 119.9(3) . . ?
C64 C63 C62 120.5(3) . . ?
C63 C64 C65 120.1(2) . . ?
C64 C65 C66 119.8(3) . . ?
C61 C66 C65 120.8(2) . . ?
C76 C71 C72 117.3(2) . . ?
C76 C71 C11 123.8(2) . . ?
C72 C71 C11 118.8(2) . . ?
C73 C72 C71 120.6(3) . . ?
C74 C73 C72 120.9(3) . . ?
C75 C74 C73 119.2(3) . . ?
C74 C75 C76 120.0(3) . . ?
C71 C76 C75 121.9(2) . . ?
C42B C41B C46B 120.0 . . ?
C42B C41B Si1 118.9(2) . . ?
C46B C41B Si1 121.0(2) . . ?
C41B C42B C43B 120.0 . . ?
C42B C43B C44B 120.0 . . ?
C45B C44B C43B 120.0 . . ?
C46B C45B C44B 120.0 . . ?
C45B C46B C41B 120.0 . . ?

loop_
_geom_bond_atom_site_label_1
_geom_bond_atom_site_label_2
_geom_bond_distance
_geom_bond_site_symmetry_2
_geom_bond_publ_flag
Co1 C9 1.964(2) . ?
Co1 C8 1.9869(19) . ?
Co1 C7 2.0026(19) . ?
Co1 C6 2.0062(19) . ?
Co1 C4 2.067(2) . ?
Co1 C3 2.071(2) . ?
Co1 C5 2.086(2) . ?
Co1 C2 2.087(3) . ?
Co1 C1 2.099(2) . ?
Si1 O2 1.6134(16) . ?
Si1 O1 1.6186(16) . ?
Si1 C51 1.869(2) . ?
Si1 C41B 1.884(3) . ?
Si1 C41 1.907(2) . ?
Si2 O3 1.6271(15) . ?
Si2 O4 1.6292(15) . ?
Si2 C15 1.843(3) . ?
Si2 C16 1.853(3) . ?
O1 C10 1.433(3) . ?
O2 C11 1.431(2) . ?
O3 C12 1.446(2) . ?
O4 C17 1.446(2) . ?
C1 C5 1.378(4) . ?
C1 C2 1.383(4) . ?
C2 C3 1.414(5) . ?
C3 C4 1.408(5) . ?
C4 C5 1.385(4) . ?
C6 C9 1.463(3) . ?
C6 C7 1.479(3) . ?
C6 C17 1.532(3) . ?
C7 C8 1.480(3) . ?
C7 C10 1.544(3) . ?
C8 C9 1.482(3) . ?
C8 C11 1.528(3) . ?
C9 C12 1.533(3) . ?
C10 C31 1.541(3) . ?
C10 C21 1.544(3) . ?
C11 C71 1.540(3) . ?
C11 C61 1.545(3) . ?
C12 C13 1.524(3) . ?
C12 C14 1.530(3) . ?
C17 C19 1.520(3) . ?
C17 C18 1.525(3) . ?
C21 C26 1.382(3) . ?
C21 C22 1.389(3) . ?
C22 C23 1.391(3) . ?
C23 C24 1.380(4) . ?
C24 C25 1.371(4) . ?
C25 C26 1.392(3) . ?
C31 C36 1.373(4) . ?
C31 C32 1.407(3) . ?
C32 C33 1.385(4) . ?
C33 C34 1.380(6) . ?
C34 C35 1.368(5) . ?
C35 C36 1.397(4) . ?
C41 C42 1.3900 . ?
C41 C46 1.3900 . ?
C42 C43 1.3900 . ?
C43 C44 1.3900 . ?
C44 C45 1.3900 . ?
C45 C46 1.3900 . ?
C51 C52 1.382(4) . ?
C51 C56 1.389(3) . ?
C52 C53 1.383(4) . ?
C53 C54 1.353(4) . ?
C54 C55 1.357(4) . ?
C55 C56 1.394(4) . ?
C61 C66 1.387(3) . ?
C61 C62 1.392(3) . ?
C62 C63 1.395(3) . ?
C63 C64 1.371(4) . ?
C64 C65 1.380(4) . ?
C65 C66 1.388(3) . ?
C71 C76 1.371(3) . ?
C71 C72 1.398(3) . ?
C72 C73 1.390(4) . ?
C73 C74 1.369(5) . ?
C74 C75 1.364(4) . ?
C75 C76 1.399(3) . ?
C41B C42B 1.3900 . ?
C41B C46B 1.3900 . ?
C42B C43B 1.3900 . ?
C43B C44B 1.3900 . ?
C44B C45B 1.3900 . ?
C45B C46B 1.3900 . ?
